data_7055653
loop_
_publ_author_name
'Aich, Krishnendu'
'Das, Sangita'
'Goswami, Shyamaprosad'
'Quah, Ching Kheng'
'Sarkar, Deblina'
'Mondal, Tapan Kumar'
'Fun, Hoong-Kun'

_publ_section_title
;
 Carbazole--benzimidazole based dyes for acid responsive ratiometric
 emissive switches
;
_journal_issue 8
_journal_name_full 'New J. Chem.'
_journal_page_first 6907
_journal_paper_doi 10.1039/C6NJ00063K
_journal_volume 40
_journal_year 2016
_chemical_formula_moiety 'C23 H21 N O'
_chemical_formula_sum 'C23 H21 N O'
_chemical_formula_weight 327.41
_chemical_name_systematic
;
 ?
;
_space_group_IT_number 14
_symmetry_cell_setting monoclinic
_symmetry_space_group_name_Hall '-P 2ybc'
_symmetry_space_group_name_H-M 'P 1 21/c 1'
_atom_sites_solution_hydrogens geom
_audit_creation_method SHELXL-2014
_audit_update_record
;
2016-01-07 deposited with the CCDC.
2016-06-03 downloaded from the CCDC.
;
_cell_angle_alpha 90
_cell_angle_beta 95.921(2)
_cell_angle_gamma 90
_cell_formula_units_Z 8
_cell_length_a 9.7031(13)
_cell_length_b 11.7775(14)
_cell_length_c 31.570(4)
_cell_measurement_reflns_used 5529
_cell_measurement_temperature 294(2)
_cell_measurement_theta_max 23.55
_cell_measurement_theta_min 2.59
_cell_volume 3588.5(8)
_computing_cell_refinement 'SAINT (Bruker, 2009)'
_computing_data_collection 'APEX2 (Bruker, 2009)'
_computing_data_reduction SAINT
_computing_molecular_graphics SHELXTL
_computing_publication_material 'SHELXTL and PLATON (Spek, 2009)'
_computing_structure_refinement SHELXTL
_computing_structure_solution 'SHELXTL (Sheldrick, 2008)'
_diffrn_ambient_temperature 294(2)
_diffrn_measured_fraction_theta_full 0.997
_diffrn_measured_fraction_theta_max 0.993
_diffrn_measurement_device_type
;
Bruker SMART APEX II DUO CCD area-detector diffractometer 
;
_diffrn_measurement_method '\f and \w scans'
_diffrn_radiation_monochromator graphite
_diffrn_radiation_source 'fine-focus sealed tube'
_diffrn_radiation_type MoK\a
_diffrn_radiation_wavelength 0.71073
_diffrn_reflns_av_R_equivalents 0.0337
_diffrn_reflns_av_unetI/netI 0.0375
_diffrn_reflns_Laue_measured_fraction_full 0.997
_diffrn_reflns_Laue_measured_fraction_max 0.993
_diffrn_reflns_limit_h_max 11
_diffrn_reflns_limit_h_min -11
_diffrn_reflns_limit_k_max 14
_diffrn_reflns_limit_k_min -14
_diffrn_reflns_limit_l_max 32
_diffrn_reflns_limit_l_min -38
_diffrn_reflns_number 26365
_diffrn_reflns_point_group_measured_fraction_full 0.997
_diffrn_reflns_point_group_measured_fraction_max 0.993
_diffrn_reflns_theta_full 25.242
_diffrn_reflns_theta_max 26.068
_diffrn_reflns_theta_min 1.297
_diffrn_standards_number 0
_exptl_absorpt_coefficient_mu 0.074
_exptl_absorpt_correction_T_max 0.980
_exptl_absorpt_correction_T_min 0.946
_exptl_absorpt_correction_type multi-scan
_exptl_absorpt_process_details '(<i>SADABS</i>; Bruker, 2009)'
_exptl_crystal_colour colourless
_exptl_crystal_density_diffrn 1.212
_exptl_crystal_description Block
_exptl_crystal_F_000 1392
_exptl_crystal_size_max 0.768
_exptl_crystal_size_mid 0.564
_exptl_crystal_size_min 0.27
_refine_diff_density_max 0.388
_refine_diff_density_min -0.167
_refine_diff_density_rms 0.036
_refine_ls_extinction_method none
_refine_ls_goodness_of_fit_ref 1.038
_refine_ls_hydrogen_treatment constr
_refine_ls_matrix_type full
_refine_ls_number_parameters 481
_refine_ls_number_reflns 7043
_refine_ls_number_restraints 2
_refine_ls_restrained_S_all 1.038
_refine_ls_R_factor_all 0.1041
_refine_ls_R_factor_gt 0.0609
_refine_ls_shift/su_max 0.000
_refine_ls_shift/su_mean 0.000
_refine_ls_structure_factor_coef Fsqd
_refine_ls_weighting_details 'w=1/[\s^2^(Fo^2^)+(0.1001P)^2^+0.5446P] where P=(Fo^2^+2Fc^2^)/3'
_refine_ls_weighting_scheme calc
_refine_ls_wR_factor_gt 0.1697
_refine_ls_wR_factor_ref 0.2021
_reflns_Friedel_coverage 0.000
_reflns_number_gt 4208
_reflns_number_total 7043
_reflns_threshold_expression 'I > 2\s(I)'
_cod_data_source_file c6nj00063k2.cif
_cod_data_source_block mo_fs356_0m
_cod_depositor_comments
;
The following automatic conversions were performed:

'_symmetry_cell_setting' value 'Monoclinic' changed to 'monoclinic'
according to
/usr/data/users/saulius/crontab/automatic-downloads/rss-feeds/RSC/lib/dictionaries/cif_core.dic
dictionary named 'cif_core.dic' version 2.4.2 from 2011-04-26.

Automatic conversion script
Id: cif_fix_values 4268 2015-11-12 08:31:59Z antanas 

 Adding full bibliography for 7055652--7055653.cif.
;
_cod_original_cell_volume 3588.6(8)
_cod_original_sg_symbol_H-M 'P 21/c'
_cod_database_code 7055653
_shelx_space_group_comment
;
The symmetry employed for this shelxl refinement is uniquely defined
by the following loop, which should always be used as a source of
symmetry information in preference to the above space-group names.
They are only intended as comments.
;
_shelxl_version_number 2014-3

loop_
_space_group_symop_operation_xyz
'x, y, z'
'-x, y+1/2, -z+1/2'
'-x, -y, -z'
'x, -y-1/2, z-1/2'

loop_
_atom_site_label
_atom_site_type_symbol
_atom_site_fract_x
_atom_site_fract_y
_atom_site_fract_z
_atom_site_U_iso_or_equiv
_atom_site_adp_type
_atom_site_occupancy
_atom_site_site_symmetry_order
_atom_site_calc_flag
_atom_site_refinement_flags_posn
_atom_site_refinement_flags_adp
_atom_site_refinement_flags_occupancy
_atom_site_disorder_assembly
_atom_site_disorder_group
O1A O 0.7749(3) 0.0888(2) 0.14112(7) 0.1205(8) Uani 1 1 d . . . . .
N1A N 0.09624(18) 0.03046(16) 0.38327(6) 0.0645(5) Uani 1 1 d . . . . .
C1A C 0.2198(2) -0.05007(19) 0.28078(7) 0.0642(6) Uani 1 1 d . . . . .
H1AA H 0.1980 -0.0958 0.2570 0.077 Uiso 1 1 calc R U . . .
C2A C 0.1361(2) -0.0546(2) 0.31318(8) 0.0689(6) Uani 1 1 d . . . . .
H2AA H 0.0602 -0.1032 0.3117 0.083 Uiso 1 1 calc R U . . .
C3A C 0.1671(2) 0.01479(18) 0.34798(7) 0.0563(5) Uani 1 1 d . . . . .
C4A C 0.1644(2) 0.11267(19) 0.40874(7) 0.0635(6) Uani 1 1 d . . . . .
C5A C 0.1302(3) 0.1602(2) 0.44639(8) 0.0837(8) Uani 1 1 d . . . . .
H5AA H 0.0517 0.1369 0.4586 0.100 Uiso 1 1 calc R U . . .
C6A C 0.2157(4) 0.2428(3) 0.46516(9) 0.0987(10) Uani 1 1 d . . . . .
H6AA H 0.1940 0.2765 0.4903 0.118 Uiso 1 1 calc R U . . .
C7A C 0.3337(4) 0.2767(2) 0.44744(9) 0.0964(9) Uani 1 1 d . . . . .
H7AA H 0.3907 0.3318 0.4612 0.116 Uiso 1 1 calc R U . . .
C8A C 0.3683(3) 0.2309(2) 0.41010(8) 0.0760(7) Uani 1 1 d . . . . .
H8AA H 0.4479 0.2543 0.3985 0.091 Uiso 1 1 calc R U . . .
C9A C 0.2824(2) 0.14879(17) 0.38990(6) 0.0585(6) Uani 1 1 d . . . . .
C10A C 0.2832(2) 0.08644(16) 0.35055(6) 0.0517(5) Uani 1 1 d . . . . .
C11A C 0.3670(2) 0.08775(17) 0.31779(6) 0.0528(5) Uani 1 1 d . . . . .
H11A H 0.4448 0.1343 0.3198 0.063 Uiso 1 1 calc R U . . .
C12A C 0.3365(2) 0.02008(16) 0.28176(6) 0.0503(5) Uani 1 1 d . . . . .
C13A C 0.42255(19) 0.02238(16) 0.24584(6) 0.0495(5) Uani 1 1 d . . . . .
C14A C 0.5097(2) 0.1131(2) 0.23983(7) 0.0661(6) Uani 1 1 d . . . . .
H14A H 0.5120 0.1744 0.2584 0.079 Uiso 1 1 calc R U . . .
C15A C 0.5924(3) 0.1146(2) 0.20715(7) 0.0711(6) Uani 1 1 d . . . . .
H15A H 0.6501 0.1765 0.2042 0.085 Uiso 1 1 calc R U . . .
C16A C 0.5913(2) 0.02622(19) 0.17877(7) 0.0602(6) Uani 1 1 d . . . . .
C17A C 0.5016(3) -0.0624(2) 0.18324(7) 0.0698(6) Uani 1 1 d . . . . .
H17A H 0.4961 -0.1215 0.1636 0.084 Uiso 1 1 calc R U . . .
C18A C 0.4200(2) -0.06463(19) 0.21639(7) 0.0642(6) Uani 1 1 d . . . . .
H18A H 0.3617 -0.1263 0.2191 0.077 Uiso 1 1 calc R U . . .
C19A C 0.6828(3) 0.0243(3) 0.14473(8) 0.0809(7) Uani 1 1 d . . . . .
H19A H 0.6675 -0.0321 0.1242 0.097 Uiso 1 1 calc R U . . .
C20A C -0.0241(3) -0.0337(2) 0.39325(9) 0.0793(7) Uani 1 1 d . . . . .
H20C H -0.0609 -0.0747 0.3679 0.095 Uiso 0.564(8) 1 calc R U P A 1
H20D H -0.0947 0.0195 0.4002 0.095 Uiso 0.564(8) 1 calc R U P A 1
H20E H -0.0918 -0.0359 0.3684 0.095 Uiso 0.436(8) 1 calc R U P A 2
H20F H -0.0662 0.0042 0.4160 0.095 Uiso 0.436(8) 1 calc R U P A 2
C21A C 0.0024(6) -0.1195(5) 0.4304(3) 0.0775(19) Uani 0.564(8) 1 d D . P A 1
H21C H 0.0408 -0.0799 0.4558 0.093 Uiso 0.564(8) 1 calc R U P A 1
H21D H -0.0847 -0.1535 0.4362 0.093 Uiso 0.564(8) 1 calc R U P A 1
C22A C 0.0990(7) -0.2093(6) 0.4199(2) 0.089(2) Uani 0.564(8) 1 d D . P A 1
H22C H 0.1843 -0.1754 0.4124 0.106 Uiso 0.564(8) 1 calc R U P A 1
H22D H 0.0583 -0.2526 0.3956 0.106 Uiso 0.564(8) 1 calc R U P A 1
C21X C 0.0137(9) -0.1508(8) 0.4065(3) 0.081(3) Uani 0.436(8) 1 d D . P A 2
H21E H -0.0704 -0.1937 0.4090 0.097 Uiso 0.436(8) 1 calc R U P A 2
H21F H 0.0619 -0.1863 0.3845 0.097 Uiso 0.436(8) 1 calc R U P A 2
C22X C 0.1012(11) -0.1561(9) 0.4468(3) 0.097(3) Uani 0.436(8) 1 d D . P A 2
H22E H 0.0552 -0.1194 0.4689 0.116 Uiso 0.436(8) 1 calc R U P A 2
H22F H 0.1880 -0.1170 0.4443 0.116 Uiso 0.436(8) 1 calc R U P A 2
C23A C 0.1309(4) -0.2894(3) 0.45896(12) 0.1372(14) Uani 1 1 d . . . . .
H23D H 0.1850 -0.3527 0.4510 0.206 Uiso 0.564(8) 1 calc R U P A 1
H23E H 0.0455 -0.3164 0.4682 0.206 Uiso 0.564(8) 1 calc R U P A 1
H23F H 0.1818 -0.2483 0.4817 0.206 Uiso 0.564(8) 1 calc R U P A 1
H23G H 0.1801 -0.2943 0.4869 0.206 Uiso 0.436(8) 1 calc R U P A 2
H23H H 0.1855 -0.3229 0.4386 0.206 Uiso 0.436(8) 1 calc R U P A 2
H23I H 0.0444 -0.3292 0.4586 0.206 Uiso 0.436(8) 1 calc R U P A 2
O1B O -0.2940(2) 0.19101(19) 0.35453(7) 0.1074(7) Uani 1 1 d . . . . .
N1B N 0.41264(19) 0.24809(17) 0.11880(6) 0.0637(5) Uani 1 1 d . . . . .
C1B C 0.2596(2) 0.33926(19) 0.21561(7) 0.0620(6) Uani 1 1 d . . . . .
H1BA H 0.2670 0.3942 0.2369 0.074 Uiso 1 1 calc R U . . .
C2B C 0.3453(2) 0.3469(2) 0.18384(7) 0.0650(6) Uani 1 1 d . . . . .
H2BA H 0.4086 0.4061 0.1832 0.078 Uiso 1 1 calc R U . . .
C3B C 0.3348(2) 0.26359(18) 0.15258(6) 0.0546(5) Uani 1 1 d . . . . .
C4B C 0.3622(3) 0.1537(2) 0.09641(7) 0.0656(6) Uani 1 1 d . . . . .
C5B C 0.4070(3) 0.1036(2) 0.06040(8) 0.0862(8) Uani 1 1 d . . . . .
H5BA H 0.4819 0.1328 0.0477 0.103 Uiso 1 1 calc R U . . .
C6B C 0.3371(5) 0.0097(3) 0.04427(10) 0.1142(12) Uani 1 1 d . . . . .
H6BA H 0.3662 -0.0263 0.0205 0.137 Uiso 1 1 calc R U . . .
C7B C 0.2252(5) -0.0325(3) 0.06220(11) 0.1325(15) Uani 1 1 d . . . . .
H7BA H 0.1780 -0.0948 0.0498 0.159 Uiso 1 1 calc R U . . .
C8B C 0.1810(4) 0.0152(2) 0.09822(9) 0.1046(11) Uani 1 1 d . . . . .
H8BA H 0.1062 -0.0153 0.1105 0.125 Uiso 1 1 calc R U . . .
C9B C 0.2501(3) 0.10901(18) 0.11571(7) 0.0658(6) Uani 1 1 d . . . . .
C10B C 0.2344(2) 0.17836(17) 0.15251(6) 0.0526(5) Uani 1 1 d . . . . .
C11B C 0.1493(2) 0.17305(17) 0.18496(6) 0.0548(5) Uani 1 1 d . . . . .
H11B H 0.0834 0.1156 0.1849 0.066 Uiso 1 1 calc R U . . .
C12B C 0.1608(2) 0.25240(16) 0.21764(6) 0.0491(5) Uani 1 1 d . . . . .
C13B C 0.07376(19) 0.24617(16) 0.25357(6) 0.0490(5) Uani 1 1 d . . . . .
C14B C -0.0453(2) 0.1800(2) 0.25115(8) 0.0720(7) Uani 1 1 d . . . . .
H14B H -0.0707 0.1380 0.2266 0.086 Uiso 1 1 calc R U . . .
C15B C -0.1259(3) 0.1755(2) 0.28432(8) 0.0732(7) Uani 1 1 d . . . . .
H15B H -0.2053 0.1307 0.2817 0.088 Uiso 1 1 calc R U . . .
C16B C -0.0929(2) 0.23479(17) 0.32109(7) 0.0573(5) Uani 1 1 d . . . . .
C17B C 0.0254(2) 0.2989(2) 0.32406(8) 0.0727(7) Uani 1 1 d . . . . .
H17B H 0.0511 0.3394 0.3489 0.087 Uiso 1 1 calc R U . . .
C18B C 0.1069(2) 0.3044(2) 0.29096(7) 0.0692(6) Uani 1 1 d . . . . .
H18B H 0.1866 0.3487 0.2940 0.083 Uiso 1 1 calc R U . . .
C19B C -0.1814(3) 0.2321(2) 0.35605(8) 0.0751(7) Uani 1 1 d . . . . .
H19B H -0.1466 0.2654 0.3817 0.090 Uiso 1 1 calc R U . . .
C20B C 0.5271(2) 0.3182(2) 0.10841(8) 0.0776(7) Uani 1 1 d . . . . .
H20A H 0.6035 0.2691 0.1029 0.093 Uiso 0.785(7) 1 calc R U P B 1
H20B H 0.5578 0.3645 0.1330 0.093 Uiso 0.785(7) 1 calc R U P B 1
H20G H 0.5793 0.2792 0.0882 0.093 Uiso 0.215(7) 1 calc R U P B 2
H20H H 0.5889 0.3340 0.1339 0.093 Uiso 0.215(7) 1 calc R U P B 2
C21B C 0.4947(3) 0.3945(3) 0.07087(13) 0.0744(12) Uani 0.785(7) 1 d D . P B 1
H21A H 0.5780 0.4352 0.0654 0.089 Uiso 0.785(7) 1 calc R U P B 1
H21B H 0.4660 0.3487 0.0460 0.089 Uiso 0.785(7) 1 calc R U P B 1
C22B C 0.3832(4) 0.4783(3) 0.07734(12) 0.0808(13) Uani 0.785(7) 1 d D . P B 1
H22A H 0.4163 0.5298 0.1001 0.097 Uiso 0.785(7) 1 calc R U P B 1
H22B H 0.3038 0.4381 0.0862 0.097 Uiso 0.785(7) 1 calc R U P B 1
C21Y C 0.4663(18) 0.4310(14) 0.0888(5) 0.083(5) Uiso 0.215(7) 1 d D . P B 2
H21G H 0.4163 0.4688 0.1098 0.100 Uiso 0.215(7) 1 calc R U P B 2
H21H H 0.5427 0.4799 0.0831 0.100 Uiso 0.215(7) 1 calc R U P B 2
C22Y C 0.3724(14) 0.4197(12) 0.0491(4) 0.088(5) Uiso 0.215(7) 1 d D . P B 2
H22G H 0.2896 0.3773 0.0538 0.105 Uiso 0.215(7) 1 calc R U P B 2
H22H H 0.4183 0.3825 0.0269 0.105 Uiso 0.215(7) 1 calc R U P B 2
C23B C 0.3366(4) 0.5482(3) 0.03701(11) 0.1202(12) Uani 1 1 d . . . . .
H23A H 0.2669 0.6017 0.0432 0.180 Uiso 0.785(7) 1 calc R U P B 1
H23B H 0.2994 0.4981 0.0147 0.180 Uiso 0.785(7) 1 calc R U P B 1
H23C H 0.4147 0.5882 0.0280 0.180 Uiso 0.785(7) 1 calc R U P B 1
H23J H 0.2979 0.5525 0.0078 0.180 Uiso 0.215(7) 1 calc R U P B 2
H23K H 0.4196 0.5930 0.0409 0.180 Uiso 0.215(7) 1 calc R U P B 2
H23L H 0.2708 0.5767 0.0551 0.180 Uiso 0.215(7) 1 calc R U P B 2

loop_
_atom_site_aniso_label
_atom_site_aniso_U_11
_atom_site_aniso_U_22
_atom_site_aniso_U_33
_atom_site_aniso_U_23
_atom_site_aniso_U_13
_atom_site_aniso_U_12
O1A 0.1265(19) 0.143(2) 0.1003(16) -0.0004(14) 0.0532(14) -0.0287(16)
N1A 0.0570(11) 0.0771(12) 0.0607(12) 0.0015(10) 0.0131(9) -0.0050(9)
C1A 0.0595(14) 0.0722(14) 0.0607(14) -0.0126(11) 0.0049(11) -0.0124(11)
C2A 0.0557(13) 0.0805(16) 0.0704(16) -0.0079(13) 0.0065(12) -0.0173(12)
C3A 0.0512(12) 0.0632(13) 0.0550(13) 0.0024(10) 0.0074(10) 0.0040(10)
C4A 0.0730(15) 0.0632(13) 0.0559(14) 0.0050(11) 0.0145(12) 0.0051(11)
C5A 0.102(2) 0.0872(18) 0.0668(16) 0.0001(14) 0.0320(15) -0.0019(16)
C6A 0.146(3) 0.090(2) 0.0656(18) -0.0189(15) 0.0391(19) -0.015(2)
C7A 0.141(3) 0.0841(18) 0.0671(17) -0.0165(14) 0.0269(18) -0.0286(18)
C8A 0.101(2) 0.0665(14) 0.0631(16) -0.0054(12) 0.0202(14) -0.0175(13)
C9A 0.0727(15) 0.0519(12) 0.0520(13) 0.0016(10) 0.0109(11) 0.0020(10)
C10A 0.0542(12) 0.0490(11) 0.0522(13) 0.0010(9) 0.0077(10) 0.0025(9)
C11A 0.0530(12) 0.0477(11) 0.0574(13) 0.0019(9) 0.0049(10) -0.0013(9)
C12A 0.0482(11) 0.0510(11) 0.0507(12) 0.0010(9) 0.0009(9) 0.0049(9)
C13A 0.0477(11) 0.0509(11) 0.0490(12) 0.0025(9) 0.0005(9) 0.0057(9)
C14A 0.0729(15) 0.0662(14) 0.0611(14) -0.0093(11) 0.0159(12) -0.0106(12)
C15A 0.0755(16) 0.0741(15) 0.0651(15) -0.0022(12) 0.0140(12) -0.0139(12)
C16A 0.0643(14) 0.0679(14) 0.0484(13) 0.0058(11) 0.0062(11) 0.0087(11)
C17A 0.0836(17) 0.0675(15) 0.0591(15) -0.0106(11) 0.0123(13) 0.0023(12)
C18A 0.0718(15) 0.0586(13) 0.0635(15) -0.0076(11) 0.0130(12) -0.0036(11)
C19A 0.092(2) 0.0883(19) 0.0645(17) 0.0078(14) 0.0178(15) 0.0044(16)
C20A 0.0582(15) 0.0972(19) 0.0849(18) 0.0076(15) 0.0181(13) -0.0060(13)
C21A 0.066(4) 0.100(4) 0.070(5) 0.007(3) 0.024(4) -0.007(3)
C22A 0.075(4) 0.114(5) 0.078(5) -0.004(4) 0.010(3) 0.010(3)
C21X 0.082(6) 0.097(6) 0.068(5) -0.009(5) 0.026(4) -0.019(5)
C22X 0.105(7) 0.108(6) 0.078(6) 0.006(5) 0.008(5) -0.008(5)
C23A 0.173(4) 0.124(3) 0.115(3) 0.040(2) 0.016(3) 0.019(3)
O1B 0.0959(15) 0.1225(17) 0.1113(16) 0.0035(13) 0.0466(12) -0.0221(13)
N1B 0.0605(11) 0.0800(13) 0.0519(11) -0.0001(9) 0.0123(9) 0.0027(9)
C1B 0.0605(13) 0.0686(14) 0.0568(14) -0.0148(11) 0.0057(11) -0.0090(11)
C2B 0.0563(13) 0.0808(15) 0.0586(14) -0.0073(12) 0.0091(11) -0.0166(11)
C3B 0.0500(12) 0.0679(13) 0.0455(12) 0.0007(10) 0.0029(10) 0.0038(10)
C4B 0.0821(16) 0.0641(14) 0.0517(13) 0.0074(11) 0.0115(12) 0.0171(12)
C5B 0.122(2) 0.0785(18) 0.0632(16) 0.0066(14) 0.0343(15) 0.0219(16)
C6B 0.203(4) 0.0748(19) 0.074(2) -0.0128(16) 0.055(2) 0.006(2)
C7B 0.239(5) 0.080(2) 0.089(2) -0.0303(17) 0.067(3) -0.039(2)
C8B 0.171(3) 0.0708(17) 0.0785(19) -0.0202(15) 0.045(2) -0.0331(18)
C9B 0.0922(17) 0.0541(13) 0.0527(13) 0.0007(10) 0.0154(12) 0.0044(12)
C10B 0.0602(13) 0.0522(11) 0.0451(12) -0.0006(9) 0.0035(10) 0.0037(10)
C11B 0.0587(13) 0.0519(11) 0.0534(13) -0.0019(9) 0.0032(10) -0.0022(9)
C12B 0.0459(11) 0.0523(11) 0.0484(12) 0.0001(9) 0.0010(9) 0.0042(9)
C13B 0.0470(11) 0.0477(11) 0.0518(12) -0.0005(9) 0.0026(9) 0.0052(8)
C14B 0.0736(16) 0.0743(15) 0.0704(16) -0.0162(12) 0.0187(13) -0.0176(12)
C15B 0.0724(16) 0.0703(15) 0.0796(17) -0.0069(13) 0.0206(13) -0.0177(12)
C16B 0.0598(13) 0.0540(12) 0.0593(14) 0.0047(10) 0.0127(11) 0.0066(10)
C17B 0.0703(15) 0.0885(17) 0.0609(15) -0.0192(13) 0.0148(12) -0.0102(13)
C18B 0.0595(14) 0.0866(16) 0.0633(15) -0.0175(12) 0.0148(11) -0.0156(12)
C19B 0.0819(18) 0.0706(15) 0.0764(17) 0.0064(13) 0.0258(14) 0.0039(13)
C20B 0.0543(14) 0.110(2) 0.0713(16) 0.0020(15) 0.0190(12) -0.0028(13)
C21B 0.067(2) 0.092(3) 0.069(2) -0.002(2) 0.0285(18) -0.0084(17)
C22B 0.074(2) 0.095(3) 0.077(3) 0.014(2) 0.0242(19) 0.0036(19)
C23B 0.121(3) 0.130(3) 0.113(3) 0.037(2) 0.022(2) 0.008(2)

loop_
_atom_type_symbol
_atom_type_description
_atom_type_scat_dispersion_real
_atom_type_scat_dispersion_imag
_atom_type_scat_source
C C 0.0033 0.0016 'International Tables Vol C Tables 4.2.6.8 and 6.1.1.4'
H H 0.0000 0.0000 'International Tables Vol C Tables 4.2.6.8 and 6.1.1.4'
N N 0.0061 0.0033 'International Tables Vol C Tables 4.2.6.8 and 6.1.1.4'
O O 0.0106 0.0060 'International Tables Vol C Tables 4.2.6.8 and 6.1.1.4'

loop_
_geom_angle_atom_site_label_1
_geom_angle_atom_site_label_2
_geom_angle_atom_site_label_3
_geom_angle
C3A N1A C4A 108.33(18)
C3A N1A C20A 125.8(2)
C4A N1A C20A 125.8(2)
C2A C1A C12A 123.1(2)
C2A C1A H1AA 118.4
C12A C1A H1AA 118.4
C1A C2A C3A 118.3(2)
C1A C2A H2AA 120.8
C3A C2A H2AA 120.8
C2A C3A N1A 129.5(2)
C2A C3A C10A 120.7(2)
N1A C3A C10A 109.68(19)
N1A C4A C5A 129.7(2)
N1A C4A C9A 109.06(19)
C5A C4A C9A 121.2(2)
C6A C5A C4A 118.0(3)
C6A C5A H5AA 121.0
C4A C5A H5AA 121.0
C5A C6A C7A 121.2(3)
C5A C6A H6AA 119.4
C7A C6A H6AA 119.4
C8A C7A C6A 121.4(3)
C8A C7A H7AA 119.3
C6A C7A H7AA 119.3
C7A C8A C9A 118.8(2)
C7A C8A H8AA 120.6
C9A C8A H8AA 120.6
C8A C9A C4A 119.5(2)
C8A C9A C10A 133.9(2)
C4A C9A C10A 106.64(19)
C11A C10A C3A 119.67(19)
C11A C10A C9A 134.02(19)
C3A C10A C9A 106.28(18)
C10A C11A C12A 120.84(19)
C10A C11A H11A 119.6
C12A C11A H11A 119.6
C11A C12A C1A 117.28(19)
C11A C12A C13A 121.76(18)
C1A C12A C13A 120.96(18)
C18A C13A C14A 116.6(2)
C18A C13A C12A 122.06(19)
C14A C13A C12A 121.34(18)
C15A C14A C13A 121.7(2)
C15A C14A H14A 119.2
C13A C14A H14A 119.2
C14A C15A C16A 121.0(2)
C14A C15A H15A 119.5
C16A C15A H15A 119.5
C15A C16A C17A 118.1(2)
C15A C16A C19A 121.8(2)
C17A C16A C19A 120.1(2)
C16A C17A C18A 120.8(2)
C16A C17A H17A 119.6
C18A C17A H17A 119.6
C17A C18A C13A 121.7(2)
C17A C18A H18A 119.1
C13A C18A H18A 119.1
O1A C19A C16A 125.5(3)
O1A C19A H19A 117.3
C16A C19A H19A 117.3
N1A C20A C21X 111.4(4)
N1A C20A C21A 115.4(3)
N1A C20A H20C 108.4
C21A C20A H20C 108.4
N1A C20A H20D 108.4
C21A C20A H20D 108.4
H20C C20A H20D 107.5
N1A C20A H20E 109.3
C21X C20A H20E 109.3
N1A C20A H20F 109.3
C21X C20A H20F 109.3
H20E C20A H20F 108.0
C22A C21A C20A 111.0(7)
C22A C21A H21C 109.4
C20A C21A H21C 109.4
C22A C21A H21D 109.4
C20A C21A H21D 109.4
H21C C21A H21D 108.0
C21A C22A C23A 109.6(6)
C21A C22A H22C 109.7
C23A C22A H22C 109.7
C21A C22A H22D 109.7
C23A C22A H22D 109.7
H22C C22A H22D 108.2
C22X C21X C20A 113.1(8)
C22X C21X H21E 109.0
C20A C21X H21E 109.0
C22X C21X H21F 109.0
C20A C21X H21F 109.0
H21E C21X H21F 107.8
C21X C22X C23A 108.7(8)
C21X C22X H22E 110.0
C23A C22X H22E 110.0
C21X C22X H22F 110.0
C23A C22X H22F 110.0
H22E C22X H22F 108.3
C22A C23A H23D 109.5
C22A C23A H23E 109.5
H23D C23A H23E 109.5
C22A C23A H23F 109.5
H23D C23A H23F 109.5
H23E C23A H23F 109.5
C22X C23A H23G 109.5
C22X C23A H23H 109.5
H23G C23A H23H 109.5
C22X C23A H23I 109.5
H23G C23A H23I 109.5
H23H C23A H23I 109.5
C4B N1B C3B 107.97(18)
C4B N1B C20B 125.7(2)
C3B N1B C20B 126.4(2)
C2B C1B C12B 123.3(2)
C2B C1B H1BA 118.4
C12B C1B H1BA 118.4
C1B C2B C3B 117.9(2)
C1B C2B H2BA 121.1
C3B C2B H2BA 121.1
N1B C3B C2B 129.5(2)
N1B C3B C10B 109.89(18)
C2B C3B C10B 120.6(2)
N1B C4B C5B 129.5(2)
N1B C4B C9B 109.26(19)
C5B C4B C9B 121.2(3)
C6B C5B C4B 117.5(3)
C6B C5B H5BA 121.2
C4B C5B H5BA 121.2
C5B C6B C7B 121.6(3)
C5B C6B H6BA 119.2
C7B C6B H6BA 119.2
C6B C7B C8B 121.4(3)
C6B C7B H7BA 119.3
C8B C7B H7BA 119.3
C7B C8B C9B 118.6(3)
C7B C8B H8BA 120.7
C9B C8B H8BA 120.7
C8B C9B C4B 119.6(2)
C8B C9B C10B 133.7(2)
C4B C9B C10B 106.8(2)
C11B C10B C3B 120.06(18)
C11B C10B C9B 133.8(2)
C3B C10B C9B 106.07(19)
C10B C11B C12B 120.78(19)
C10B C11B H11B 119.6
C12B C11B H11B 119.6
C11B C12B C1B 117.29(19)
C11B C12B C13B 121.75(18)
C1B C12B C13B 120.96(18)
C18B C13B C14B 116.5(2)
C18B C13B C12B 122.05(18)
C14B C13B C12B 121.40(18)
C15B C14B C13B 121.1(2)
C15B C14B H14B 119.5
C13B C14B H14B 119.5
C16B C15B C14B 121.8(2)
C16B C15B H15B 119.1
C14B C15B H15B 119.1
C15B C16B C17B 117.5(2)
C15B C16B C19B 121.6(2)
C17B C16B C19B 120.8(2)
C16B C17B C18B 121.2(2)
C16B C17B H17B 119.4
C18B C17B H17B 119.4
C13B C18B C17B 121.8(2)
C13B C18B H18B 119.1
C17B C18B H18B 119.1
O1B C19B C16B 125.7(3)
O1B C19B H19B 117.1
C16B C19B H19B 117.1
N1B C20B C21B 114.8(2)
N1B C20B C21Y 108.0(7)
N1B C20B H20A 108.6
C21B C20B H20A 108.6
N1B C20B H20B 108.6
C21B C20B H20B 108.6
H20A C20B H20B 107.6
N1B C20B H20G 110.1
C21Y C20B H20G 110.1
N1B C20B H20H 110.1
C21Y C20B H20H 110.1
H20G C20B H20H 108.4
C22B C21B C20B 112.6(3)
C22B C21B H21A 109.1
C20B C21B H21A 109.1
C22B C21B H21B 109.1
C20B C21B H21B 109.1
H21A C21B H21B 107.8
C21B C22B C23B 113.2(3)
C21B C22B H22A 108.9
C23B C22B H22A 108.9
C21B C22B H22B 108.9
C23B C22B H22B 108.9
H22A C22B H22B 107.8
C22Y C21Y C20B 115.9(12)
C22Y C21Y H21G 108.3
C20B C21Y H21G 108.3
C22Y C21Y H21H 108.3
C20B C21Y H21H 108.3
H21G C21Y H21H 107.4
C21Y C22Y C23B 102.5(11)
C21Y C22Y H22G 111.3
C23B C22Y H22G 111.3
C21Y C22Y H22H 111.3
C23B C22Y H22H 111.3
H22G C22Y H22H 109.2
C22B C23B H23A 109.5
C22B C23B H23B 109.5
H23A C23B H23B 109.5
C22B C23B H23C 109.5
H23A C23B H23C 109.5
H23B C23B H23C 109.5
C22Y C23B H23J 109.5
C22Y C23B H23K 109.5
H23J C23B H23K 109.5
C22Y C23B H23L 109.5
H23J C23B H23L 109.5
H23K C23B H23L 109.5

loop_
_geom_bond_atom_site_label_1
_geom_bond_atom_site_label_2
_geom_bond_distance
O1A C19A 1.187(3)
N1A C3A 1.381(3)
N1A C4A 1.383(3)
N1A C20A 1.452(3)
C1A C2A 1.371(3)
C1A C12A 1.399(3)
C1A H1AA 0.9300
C2A C3A 1.377(3)
C2A H2AA 0.9300
C3A C10A 1.403(3)
C4A C5A 1.385(3)
C4A C9A 1.409(3)
C5A C6A 1.373(4)
C5A H5AA 0.9300
C6A C7A 1.384(4)
C6A H6AA 0.9300
C7A C8A 1.369(3)
C7A H7AA 0.9300
C8A C9A 1.388(3)
C8A H8AA 0.9300
C9A C10A 1.444(3)
C10A C11A 1.380(3)
C11A C12A 1.396(3)
C11A H11A 0.9300
C12A C13A 1.476(3)
C13A C18A 1.382(3)
C13A C14A 1.387(3)
C14A C15A 1.371(3)
C14A H14A 0.9300
C15A C16A 1.373(3)
C15A H15A 0.9300
C16A C17A 1.375(3)
C16A C19A 1.463(3)
C17A C18A 1.376(3)
C17A H17A 0.9300
C18A H18A 0.9300
C19A H19A 0.9300
C20A C21X 1.476(10)
C20A C21A 1.549(7)
C20A H20C 0.9700
C20A H20D 0.9700
C20A H20E 0.9700
C20A H20F 0.9700
C21A C22A 1.473(9)
C21A H21C 0.9700
C21A H21D 0.9700
C22A C23A 1.558(8)
C22A H22C 0.9700
C22A H22D 0.9700
C21X C22X 1.456(11)
C21X H21E 0.9700
C21X H21F 0.9700
C22X C23A 1.634(10)
C22X H22E 0.9700
C22X H22F 0.9700
C23A H23D 0.9600
C23A H23E 0.9600
C23A H23F 0.9600
C23A H23G 0.9600
C23A H23H 0.9600
C23A H23I 0.9600
O1B C19B 1.192(3)
N1B C4B 1.380(3)
N1B C3B 1.381(3)
N1B C20B 1.449(3)
C1B C2B 1.371(3)
C1B C12B 1.408(3)
C1B H1BA 0.9300
C2B C3B 1.388(3)
C2B H2BA 0.9300
C3B C10B 1.398(3)
C4B C5B 1.390(3)
C4B C9B 1.403(3)
C5B C6B 1.368(4)
C5B H5BA 0.9300
C6B C7B 1.369(5)
C6B H6BA 0.9300
C7B C8B 1.376(4)
C7B H7BA 0.9300
C8B C9B 1.378(3)
C8B H8BA 0.9300
C9B C10B 1.441(3)
C10B C11B 1.382(3)
C11B C12B 1.388(3)
C11B H11B 0.9300
C12B C13B 1.484(3)
C13B C18B 1.374(3)
C13B C14B 1.389(3)
C14B C15B 1.372(3)
C14B H14B 0.9300
C15B C16B 1.364(3)
C15B H15B 0.9300
C16B C17B 1.369(3)
C16B C19B 1.467(3)
C17B C18B 1.375(3)
C17B H17B 0.9300
C18B H18B 0.9300
C19B H19B 0.9300
C20B C21B 1.495(4)
C20B C21Y 1.557(17)
C20B H20A 0.9700
C20B H20B 0.9700
C20B H20G 0.9700
C20B H20H 0.9700
C21B C22B 1.494(5)
C21B H21A 0.9700
C21B H21B 0.9700
C22B C23B 1.544(5)
C22B H22A 0.9700
C22B H22B 0.9700
C21Y C22Y 1.478(15)
C21Y H21G 0.9700
C21Y H21H 0.9700
C22Y C23B 1.590(14)
C22Y H22G 0.9700
C22Y H22H 0.9700
C23B H23A 0.9600
C23B H23B 0.9600
C23B H23C 0.9600
C23B H23J 0.9600
C23B H23K 0.9600
C23B H23L 0.9600
